data_7002512
loop_
_publ_author_name
'Blagg, Robin J.'
'Adams, Christopher J.'
'Charmant, Jonathan P. H.'
'Connelly, Neil G.'
'Haddow, Mairi F.'
'Hamilton, Alex'
'Knight, James'
'Orpen, A. Guy'
'Ridgway, Benjamin M.'

_publ_section_title
;
 A novel route to rhodaboratranes [Rh(CO)(PR3){B(taz)3}]+via the redox
 activation of scorpionate complexes [RhLL&#x2032;Tt]
;
_journal_issue 40
_journal_name_full 'Dalton Transactions'
_journal_page_first 8724
_journal_page_last 8736
_journal_paper_doi 10.1039/b910108j
_journal_year 2009
_chemical_formula_moiety 'C22 H43 B N12 O P Rh S3, 2(C H2 Cl2)'
_chemical_formula_sum 'C24 H47 B Cl4 N12 O P Rh S3'
_chemical_formula_weight 902.44
_chemical_name_systematic
;
?
;
_space_group_IT_number 2
_symmetry_cell_setting triclinic
_symmetry_space_group_name_Hall '-P 1'
_symmetry_space_group_name_H-M 'P -1'
_atom_sites_solution_hydrogens geom
_atom_sites_solution_primary direct
_atom_sites_solution_secondary difmap
_audit_creation_method SHELXL-97
_cell_angle_alpha 71.41(3)
_cell_angle_beta 68.99(3)
_cell_angle_gamma 74.88(3)
_cell_formula_units_Z 2
_cell_length_a 11.697(2)
_cell_length_b 13.580(3)
_cell_length_c 14.533(3)
_cell_measurement_reflns_used 6118
_cell_measurement_temperature 100(2)
_cell_measurement_theta_max 70.012
_cell_measurement_theta_min 3.365
_cell_volume 2014.4(9)
_computing_cell_refinement 'Bruker SMART V5.625 (Bruker, 2001)'
_computing_data_collection 'Bruker SMART V5.625 (Bruker, 2001)'
_computing_data_reduction 'Bruker SAINT V6.28 (Bruker, 2001)'
_computing_molecular_graphics 'Bruker SHELXTL V6.14 (Bruker AXS, 2003)'
_computing_publication_material 'Bruker SHELXTL V6.14 (Bruker AXS, 2003)'
_computing_structure_refinement 'SHELXL V7.06 (Bruker 2003)'
_computing_structure_solution 'SHELXS V7.06 (Bruker 2003)'
_diffrn_ambient_temperature 100(2)
_diffrn_measured_fraction_theta_full 0.887
_diffrn_measured_fraction_theta_max 0.887
_diffrn_measurement_device_type 'CCD area detector'
_diffrn_measurement_method 'omega scans'
_diffrn_radiation_monochromator graphite
_diffrn_radiation_source 'fine-focus sealed tube'
_diffrn_radiation_type CuK\a
_diffrn_radiation_wavelength 1.54178
_diffrn_reflns_av_R_equivalents 0.0623
_diffrn_reflns_av_sigmaI/netI 0.0700
_diffrn_reflns_limit_h_max 13
_diffrn_reflns_limit_h_min -14
_diffrn_reflns_limit_k_max 16
_diffrn_reflns_limit_k_min -16
_diffrn_reflns_limit_l_max 17
_diffrn_reflns_limit_l_min -17
_diffrn_reflns_number 15056
_diffrn_reflns_theta_full 70.04
_diffrn_reflns_theta_max 70.04
_diffrn_reflns_theta_min 3.36
_exptl_absorpt_coefficient_mu 8.008
_exptl_absorpt_correction_T_max 0.450000
_exptl_absorpt_correction_T_min 0.153247
_exptl_absorpt_correction_type multi-scan
_exptl_absorpt_process_details 'SADABS V2.10 (Bruker AXS, 2003)'
_exptl_crystal_colour yellow
_exptl_crystal_density_diffrn 1.488
_exptl_crystal_density_method 'not measured'
_exptl_crystal_description block
_exptl_crystal_F_000 928
_exptl_crystal_size_max 0.20
_exptl_crystal_size_mid 0.18
_exptl_crystal_size_min 0.10
_refine_diff_density_max 3.037
_refine_diff_density_min -2.603
_refine_diff_density_rms 0.177
_refine_ls_extinction_method none
_refine_ls_goodness_of_fit_ref 1.050
_refine_ls_hydrogen_treatment constr
_refine_ls_matrix_type full
_refine_ls_number_parameters 436
_refine_ls_number_reflns 6792
_refine_ls_number_restraints 0
_refine_ls_restrained_S_all 1.050
_refine_ls_R_factor_all 0.0700
_refine_ls_R_factor_gt 0.0649
_refine_ls_shift/su_max 0.001
_refine_ls_shift/su_mean 0.000
_refine_ls_structure_factor_coef Fsqd
_refine_ls_weighting_details 'calc w=1/[\s^2^(Fo^2^)+(0.1305P)^2^+1.6668P] where P=(Fo^2^+2Fc^2^)/3'
_refine_ls_weighting_scheme calc
_refine_ls_wR_factor_gt 0.1693
_refine_ls_wR_factor_ref 0.1795
_reflns_number_gt 6043
_reflns_number_total 6792
_reflns_threshold_expression >2sigma(I)
_cod_data_source_file b910108j.txt
_cod_data_source_block 7
_cod_original_sg_symbol_H-M P-1
_cod_database_code 7002512

loop_
_symmetry_equiv_pos_as_xyz
'x, y, z'
'-x, -y, -z'

loop_
_atom_site_label
_atom_site_type_symbol
_atom_site_fract_x
_atom_site_fract_y
_atom_site_fract_z
_atom_site_U_iso_or_equiv
_atom_site_adp_type
_atom_site_occupancy
_atom_site_symmetry_multiplicity
_atom_site_calc_flag
_atom_site_refinement_flags
_atom_site_disorder_assembly
_atom_site_disorder_group
Rh1 Rh 0.79119(3) 0.85025(2) 0.17598(2) 0.01419(16) Uani 1 1 d . . .
S1 S 0.91327(9) 0.67947(8) 0.21176(8) 0.0161(2) Uani 1 1 d . . .
S2 S 0.84501(10) 0.91854(8) 0.29012(8) 0.0172(2) Uani 1 1 d . . .
S3 S 0.41511(9) 0.70275(8) 0.42406(8) 0.0147(2) Uani 1 1 d . . .
P1 P 0.77098(10) 0.81466(9) 0.04205(8) 0.0146(2) Uani 1 1 d . . .
N1 N 0.8295(3) 0.6713(3) 0.4179(2) 0.0115(7) Uani 1 1 d . . .
N2 N 0.8784(3) 0.6516(3) 0.4975(3) 0.0133(7) Uani 1 1 d . . .
N3 N 1.0289(3) 0.6339(3) 0.3566(3) 0.0142(7) Uani 1 1 d . . .
N4 N 0.6732(3) 0.8252(3) 0.4625(3) 0.0125(7) Uani 1 1 d . . .
N5 N 0.5940(3) 0.8449(3) 0.5547(3) 0.0139(7) Uani 1 1 d . . .
N6 N 0.6946(3) 0.9791(3) 0.4629(3) 0.0145(7) Uani 1 1 d . . .
N7 N 0.6018(3) 0.6500(3) 0.5135(3) 0.0115(7) Uani 1 1 d . . .
N8 N 0.6271(3) 0.5885(3) 0.6031(3) 0.0145(7) Uani 1 1 d . . .
N9 N 0.4450(3) 0.5703(3) 0.6033(3) 0.0132(7) Uani 1 1 d . . .
N10 N 0.8155(4) 0.9130(3) -0.0613(3) 0.0251(9) Uani 1 1 d . . .
N11 N 0.8505(3) 0.7058(3) 0.0011(3) 0.0179(8) Uani 1 1 d . . .
N12 N 0.6270(4) 0.7999(4) 0.0590(3) 0.0266(9) Uani 1 1 d . . .
O1 O 0.6490(5) 1.0598(3) 0.1122(3) 0.0448(11) Uani 1 1 d . . .
B1 B 0.6902(4) 0.7216(4) 0.4312(4) 0.0128(9) Uani 1 1 d . . .
H1 H 0.6725 0.7385 0.3650 0.015 Uiso 1 1 calc R . .
C1 C 0.7041(5) 0.9805(4) 0.1368(4) 0.0257(10) Uani 1 1 d . . .
C2 C 0.9202(4) 0.6623(3) 0.3324(3) 0.0134(8) Uani 1 1 d . . .
C3 C 0.9981(4) 0.6298(3) 0.4580(3) 0.0149(8) Uani 1 1 d . . .
C4 C 1.0909(4) 0.6048(4) 0.5143(3) 0.0195(9) Uani 1 1 d . . .
H4A H 1.0475 0.5996 0.5867 0.029 Uiso 1 1 calc R . .
H4B H 1.1416 0.6607 0.4872 0.029 Uiso 1 1 calc R . .
H4C H 1.1445 0.5375 0.5057 0.029 Uiso 1 1 calc R . .
C5 C 1.1545(4) 0.6242(4) 0.2846(4) 0.0197(9) Uani 1 1 d . . .
H5A H 1.1544 0.5981 0.2284 0.024 Uiso 1 1 calc R . .
H5B H 1.2122 0.5726 0.3198 0.024 Uiso 1 1 calc R . .
C6 C 1.1988(5) 0.7300(4) 0.2416(5) 0.0337(12) Uani 1 1 d . . .
H6A H 1.1356 0.7835 0.2157 0.051 Uiso 1 1 calc R . .
H6B H 1.2765 0.7248 0.1860 0.051 Uiso 1 1 calc R . .
H6C H 1.2128 0.7500 0.2953 0.051 Uiso 1 1 calc R . .
C7 C 0.7341(4) 0.9059(3) 0.4076(3) 0.0153(8) Uani 1 1 d . . .
C8 C 0.6105(4) 0.9374(3) 0.5529(3) 0.0151(8) Uani 1 1 d . . .
C9 C 0.5491(4) 0.9894(4) 0.6387(3) 0.0206(9) Uani 1 1 d . . .
H9A H 0.4814 0.9528 0.6882 0.031 Uiso 1 1 calc R . .
H9B H 0.5155 1.0631 0.6124 0.031 Uiso 1 1 calc R . .
H9C H 0.6100 0.9865 0.6719 0.031 Uiso 1 1 calc R . .
C10 C 0.7354(4) 1.0814(3) 0.4320(3) 0.0172(9) Uani 1 1 d . . .
H10A H 0.6676 1.1317 0.4650 0.021 Uiso 1 1 calc R . .
H10B H 0.7530 1.1092 0.3574 0.021 Uiso 1 1 calc R . .
C11 C 0.8511(5) 1.0733(4) 0.4607(5) 0.0315(12) Uani 1 1 d . . .
H11A H 0.8344 1.0451 0.5345 0.047 Uiso 1 1 calc R . .
H11B H 0.8739 1.1433 0.4407 0.047 Uiso 1 1 calc R . .
H11C H 0.9197 1.0262 0.4255 0.047 Uiso 1 1 calc R . .
C12 C 0.4894(4) 0.6409(3) 0.5131(3) 0.0110(8) Uani 1 1 d . . .
C13 C 0.5305(4) 0.5422(3) 0.6557(3) 0.0135(8) Uani 1 1 d . . .
C14 C 0.5138(4) 0.4680(4) 0.7579(3) 0.0168(9) Uani 1 1 d . . .
H14A H 0.5806 0.4669 0.7842 0.025 Uiso 1 1 calc R . .
H14B H 0.5163 0.3971 0.7529 0.025 Uiso 1 1 calc R . .
H14C H 0.4335 0.4909 0.8043 0.025 Uiso 1 1 calc R . .
C15 C 0.3246(4) 0.5344(3) 0.6382(3) 0.0152(8) Uani 1 1 d . . .
H15A H 0.3322 0.4609 0.6801 0.018 Uiso 1 1 calc R . .
H15B H 0.3023 0.5351 0.5784 0.018 Uiso 1 1 calc R . .
C16 C 0.2221(4) 0.6031(4) 0.7002(4) 0.0212(9) Uani 1 1 d . . .
H16A H 0.2448 0.6041 0.7586 0.032 Uiso 1 1 calc R . .
H16B H 0.1446 0.5746 0.7246 0.032 Uiso 1 1 calc R . .
H16C H 0.2104 0.6750 0.6576 0.032 Uiso 1 1 calc R . .
C17 C 0.9072(6) 0.9731(5) -0.0715(4) 0.0397(14) Uani 1 1 d . . .
H17A H 0.9804 0.9614 -0.1292 0.060 Uiso 1 1 calc R . .
H17B H 0.9313 0.9504 -0.0090 0.060 Uiso 1 1 calc R . .
H17C H 0.8717 1.0482 -0.0834 0.060 Uiso 1 1 calc R . .
C18 C 0.7987(7) 0.9218(5) -0.1589(4) 0.0437(15) Uani 1 1 d . . .
H18A H 0.7977 0.9950 -0.1993 0.066 Uiso 1 1 calc R . .
H18B H 0.7199 0.9000 -0.1467 0.066 Uiso 1 1 calc R . .
H18C H 0.8673 0.8762 -0.1959 0.066 Uiso 1 1 calc R . .
C19 C 0.9807(5) 0.7010(4) -0.0568(4) 0.0285(11) Uani 1 1 d . . .
H19A H 1.0315 0.6654 -0.0109 0.043 Uiso 1 1 calc R . .
H19B H 0.9988 0.7726 -0.0907 0.043 Uiso 1 1 calc R . .
H19C H 0.9999 0.6617 -0.1080 0.043 Uiso 1 1 calc R . .
C20 C 0.8181(5) 0.6020(4) 0.0593(4) 0.0243(10) Uani 1 1 d . . .
H20A H 0.8115 0.5655 0.0136 0.036 Uiso 1 1 calc R . .
H20B H 0.7384 0.6102 0.1123 0.036 Uiso 1 1 calc R . .
H20C H 0.8827 0.5608 0.0910 0.036 Uiso 1 1 calc R . .
C21 C 0.5939(5) 0.7583(5) -0.0091(4) 0.0368(13) Uani 1 1 d . . .
H21A H 0.5330 0.7112 0.0317 0.055 Uiso 1 1 calc R . .
H21B H 0.6686 0.7192 -0.0480 0.055 Uiso 1 1 calc R . .
H21C H 0.5582 0.8170 -0.0561 0.055 Uiso 1 1 calc R . .
C22 C 0.5197(5) 0.8488(5) 0.1277(4) 0.0325(12) Uani 1 1 d . . .
H22A H 0.4957 0.9222 0.0931 0.049 Uiso 1 1 calc R . .
H22B H 0.5404 0.8469 0.1880 0.049 Uiso 1 1 calc R . .
H22C H 0.4506 0.8105 0.1485 0.049 Uiso 1 1 calc R . .
C23 C 0.7611(5) 0.7137(4) 0.7073(4) 0.0237(10) Uani 1 1 d . . .
H23A H 0.6811 0.7467 0.7479 0.028 Uiso 1 1 calc R . .
H23B H 0.7437 0.6840 0.6606 0.028 Uiso 1 1 calc R . .
Cl1 Cl 0.85814(11) 0.81049(9) 0.63522(9) 0.0273(3) Uani 1 1 d . . .
Cl2 Cl 0.83373(14) 0.61139(11) 0.78936(10) 0.0373(3) Uani 1 1 d . . .
C24 C 0.6859(6) 0.2857(6) 0.0743(6) 0.0529(18) Uani 1 1 d . . .
H24A H 0.7730 0.2665 0.0758 0.063 Uiso 1 1 calc R . .
H24B H 0.6720 0.2357 0.0441 0.063 Uiso 1 1 calc R . .
Cl3 Cl 0.58526(14) 0.27179(12) 0.20135(12) 0.0433(4) Uani 1 1 d . . .
Cl4 Cl 0.6647(2) 0.41250(15) -0.00292(14) 0.0674(6) Uani 1 1 d . . .

loop_
_atom_site_aniso_label
_atom_site_aniso_U_11
_atom_site_aniso_U_22
_atom_site_aniso_U_33
_atom_site_aniso_U_23
_atom_site_aniso_U_13
_atom_site_aniso_U_12
Rh1 0.0192(2) 0.0125(2) 0.0113(2) 0.00069(15) -0.00701(15) -0.00427(14)
S1 0.0188(5) 0.0165(6) 0.0136(5) -0.0028(4) -0.0086(4) 0.0001(4)
S2 0.0220(5) 0.0190(6) 0.0135(5) -0.0027(4) -0.0032(4) -0.0128(4)
S3 0.0148(5) 0.0148(5) 0.0167(5) 0.0010(4) -0.0108(4) -0.0037(4)
P1 0.0174(5) 0.0150(6) 0.0121(5) 0.0005(4) -0.0071(4) -0.0046(4)
N1 0.0126(17) 0.0125(18) 0.0100(15) 0.0013(14) -0.0066(13) -0.0037(12)
N2 0.0132(17) 0.0160(18) 0.0141(16) 0.0012(14) -0.0090(14) -0.0073(13)
N3 0.0137(18) 0.0104(18) 0.0191(18) 0.0010(14) -0.0072(15) -0.0055(13)
N4 0.0096(16) 0.0151(18) 0.0134(16) -0.0021(14) -0.0032(13) -0.0051(12)
N5 0.0135(17) 0.0148(19) 0.0144(17) -0.0020(14) -0.0059(14) -0.0035(13)
N6 0.0170(18) 0.0128(19) 0.0146(17) 0.0004(14) -0.0051(14) -0.0080(13)
N7 0.0154(17) 0.0113(18) 0.0100(16) 0.0010(13) -0.0083(13) -0.0042(12)
N8 0.0200(18) 0.0110(18) 0.0153(17) 0.0027(14) -0.0123(15) -0.0047(13)
N9 0.0125(17) 0.0119(18) 0.0184(17) -0.0008(14) -0.0095(14) -0.0041(13)
N10 0.041(2) 0.024(2) 0.0134(18) 0.0034(16) -0.0121(17) -0.0148(18)
N11 0.0193(19) 0.017(2) 0.0191(18) -0.0036(16) -0.0074(15) -0.0051(14)
N12 0.019(2) 0.038(3) 0.032(2) -0.013(2) -0.0133(17) -0.0077(16)
O1 0.069(3) 0.027(2) 0.037(2) -0.0136(19) -0.023(2) 0.014(2)
B1 0.012(2) 0.009(2) 0.019(2) 0.0012(19) -0.0088(18) -0.0039(16)
C1 0.043(3) 0.015(3) 0.017(2) -0.0022(19) -0.015(2) 0.003(2)
C2 0.016(2) 0.009(2) 0.018(2) 0.0014(17) -0.0123(17) -0.0036(14)
C3 0.021(2) 0.009(2) 0.016(2) 0.0020(16) -0.0110(17) -0.0038(15)
C4 0.019(2) 0.023(2) 0.022(2) -0.0012(19) -0.0146(18) -0.0071(17)
C5 0.012(2) 0.021(2) 0.022(2) -0.0013(19) -0.0048(17) -0.0013(16)
C6 0.021(3) 0.029(3) 0.043(3) 0.002(2) -0.005(2) -0.010(2)
C7 0.014(2) 0.015(2) 0.020(2) -0.0010(18) -0.0097(17) -0.0044(15)
C8 0.015(2) 0.014(2) 0.016(2) 0.0021(17) -0.0080(17) -0.0046(15)
C9 0.025(2) 0.019(2) 0.018(2) -0.0052(18) -0.0034(18) -0.0068(17)
C10 0.023(2) 0.007(2) 0.022(2) 0.0019(17) -0.0092(18) -0.0067(16)
C11 0.031(3) 0.023(3) 0.048(3) 0.000(2) -0.021(2) -0.014(2)
C12 0.0113(19) 0.010(2) 0.0134(19) -0.0017(16) -0.0055(15) -0.0029(14)
C13 0.016(2) 0.013(2) 0.0130(19) 0.0005(16) -0.0092(16) -0.0038(15)
C14 0.017(2) 0.016(2) 0.015(2) 0.0043(17) -0.0074(17) -0.0051(15)
C15 0.013(2) 0.017(2) 0.017(2) 0.0022(17) -0.0057(16) -0.0101(15)
C16 0.019(2) 0.024(3) 0.022(2) -0.0032(19) -0.0072(18) -0.0081(17)
C17 0.066(4) 0.029(3) 0.026(3) 0.007(2) -0.010(3) -0.032(3)
C18 0.078(5) 0.040(4) 0.017(3) 0.006(2) -0.022(3) -0.022(3)
C19 0.024(3) 0.037(3) 0.025(2) -0.013(2) -0.003(2) -0.006(2)
C20 0.039(3) 0.014(2) 0.027(2) 0.0004(19) -0.017(2) -0.0118(19)
C21 0.030(3) 0.059(4) 0.034(3) -0.012(3) -0.020(2) -0.014(2)
C22 0.021(2) 0.035(3) 0.037(3) -0.004(2) -0.004(2) -0.008(2)
C23 0.029(3) 0.026(3) 0.019(2) -0.002(2) -0.0119(19) -0.0091(19)
Cl1 0.0334(6) 0.0240(6) 0.0311(6) -0.0055(5) -0.0144(5) -0.0109(4)
Cl2 0.0573(8) 0.0312(7) 0.0285(6) 0.0015(5) -0.0247(6) -0.0102(6)
C24 0.033(3) 0.041(4) 0.063(4) 0.004(3) -0.002(3) -0.010(3)
Cl3 0.0487(8) 0.0365(8) 0.0483(8) -0.0135(7) -0.0099(7) -0.0160(6)
Cl4 0.1171(17) 0.0444(10) 0.0452(9) -0.0059(8) -0.0242(10) -0.0277(10)

loop_
_atom_type_symbol
_atom_type_description
_atom_type_scat_dispersion_real
_atom_type_scat_dispersion_imag
_atom_type_scat_source
C C 0.0181 0.0091 'International Tables Vol C Tables 4.2.6.8 and 6.1.1.4'
H H 0.0000 0.0000 'International Tables Vol C Tables 4.2.6.8 and 6.1.1.4'
B B 0.0090 0.0039 'International Tables Vol C Tables 4.2.6.8 and 6.1.1.4'
Cl Cl 0.3639 0.7018 'International Tables Vol C Tables 4.2.6.8 and 6.1.1.4'
N N 0.0311 0.0180 'International Tables Vol C Tables 4.2.6.8 and 6.1.1.4'
O O 0.0492 0.0322 'International Tables Vol C Tables 4.2.6.8 and 6.1.1.4'
P P 0.2955 0.4335 'International Tables Vol C Tables 4.2.6.8 and 6.1.1.4'
S S 0.3331 0.5567 'International Tables Vol C Tables 4.2.6.8 and 6.1.1.4'
Rh Rh 0.0927 3.6045 'International Tables Vol C Tables 4.2.6.8 and 6.1.1.4'

loop_
_geom_angle_atom_site_label_1
_geom_angle_atom_site_label_2
_geom_angle_atom_site_label_3
_geom_angle
_geom_angle_site_symmetry_1
_geom_angle_site_symmetry_3
_geom_angle_publ_flag
C1 Rh1 P1 86.33(16) . . ?
C1 Rh1 S1 174.94(15) . . ?
P1 Rh1 S1 89.44(5) . . ?
C1 Rh1 S2 88.32(16) . . ?
P1 Rh1 S2 166.18(4) . . ?
S1 Rh1 S2 95.18(4) . . ?
C2 S1 Rh1 104.17(15) . . ?
C7 S2 Rh1 111.35(14) . . ?
N12 P1 N10 110.3(2) . . ?
N12 P1 N11 99.3(2) . . ?
N10 P1 N11 102.8(2) . . ?
N12 P1 Rh1 113.22(16) . . ?
N10 P1 Rh1 108.03(15) . . ?
N11 P1 Rh1 122.37(14) . . ?
C2 N1 N2 110.3(3) . . ?
C2 N1 B1 128.4(3) . . ?
N2 N1 B1 119.8(3) . . ?
C3 N2 N1 105.3(3) . . ?
C2 N3 C3 106.7(4) . . ?
C2 N3 C5 126.1(4) . . ?
C3 N3 C5 126.7(4) . . ?
C7 N4 N5 110.2(3) . . ?
C7 N4 B1 125.8(4) . . ?
N5 N4 B1 124.0(3) . . ?
C8 N5 N4 104.9(3) . . ?
C7 N6 C8 106.3(3) . . ?
C7 N6 C10 126.2(4) . . ?
C8 N6 C10 127.5(4) . . ?
C12 N7 N8 111.2(3) . . ?
C12 N7 B1 126.4(3) . . ?
N8 N7 B1 122.3(3) . . ?
C13 N8 N7 105.1(3) . . ?
C12 N9 C13 108.1(3) . . ?
C12 N9 C15 125.3(3) . . ?
C13 N9 C15 126.6(4) . . ?
C17 N10 C18 112.7(4) . . ?
C17 N10 P1 122.1(3) . . ?
C18 N10 P1 122.2(4) . . ?
C19 N11 C20 112.6(4) . . ?
C19 N11 P1 119.8(3) . . ?
C20 N11 P1 120.8(3) . . ?
C22 N12 C21 113.1(4) . . ?
C22 N12 P1 121.8(3) . . ?
C21 N12 P1 123.7(4) . . ?
N7 B1 N4 109.8(3) . . ?
N7 B1 N1 112.4(3) . . ?
N4 B1 N1 105.4(3) . . ?
N7 B1 H1 109.7 . . ?
N4 B1 H1 109.7 . . ?
N1 B1 H1 109.7 . . ?
O1 C1 Rh1 178.6(5) . . ?
N1 C2 N3 106.6(3) . . ?
N1 C2 S1 130.1(3) . . ?
N3 C2 S1 123.3(3) . . ?
N2 C3 N3 111.0(4) . . ?
N2 C3 C4 125.1(4) . . ?
N3 C3 C4 123.9(4) . . ?
C3 C4 H4A 109.5 . . ?
C3 C4 H4B 109.5 . . ?
H4A C4 H4B 109.5 . . ?
C3 C4 H4C 109.5 . . ?
H4A C4 H4C 109.5 . . ?
H4B C4 H4C 109.5 . . ?
N3 C5 C6 110.5(4) . . ?
N3 C5 H5A 109.5 . . ?
C6 C5 H5A 109.5 . . ?
N3 C5 H5B 109.5 . . ?
C6 C5 H5B 109.5 . . ?
H5A C5 H5B 108.1 . . ?
C5 C6 H6A 109.5 . . ?
C5 C6 H6B 109.5 . . ?
H6A C6 H6B 109.5 . . ?
C5 C6 H6C 109.5 . . ?
H6A C6 H6C 109.5 . . ?
H6B C6 H6C 109.5 . . ?
N4 C7 N6 107.2(4) . . ?
N4 C7 S2 128.3(3) . . ?
N6 C7 S2 124.5(3) . . ?
N5 C8 N6 111.4(4) . . ?
N5 C8 C9 124.4(4) . . ?
N6 C8 C9 124.2(4) . . ?
C8 C9 H9A 109.5 . . ?
C8 C9 H9B 109.5 . . ?
H9A C9 H9B 109.5 . . ?
C8 C9 H9C 109.5 . . ?
H9A C9 H9C 109.5 . . ?
H9B C9 H9C 109.5 . . ?
N6 C10 C11 112.0(4) . . ?
N6 C10 H10A 109.2 . . ?
C11 C10 H10A 109.2 . . ?
N6 C10 H10B 109.2 . . ?
C11 C10 H10B 109.2 . . ?
H10A C10 H10B 107.9 . . ?
C10 C11 H11A 109.5 . . ?
C10 C11 H11B 109.5 . . ?
H11A C11 H11B 109.5 . . ?
C10 C11 H11C 109.5 . . ?
H11A C11 H11C 109.5 . . ?
H11B C11 H11C 109.5 . . ?
N7 C12 N9 104.7(3) . . ?
N7 C12 S3 129.1(3) . . ?
N9 C12 S3 126.2(3) . . ?
N8 C13 N9 110.9(4) . . ?
N8 C13 C14 125.3(4) . . ?
N9 C13 C14 123.7(4) . . ?
C13 C14 H14A 109.5 . . ?
C13 C14 H14B 109.5 . . ?
H14A C14 H14B 109.5 . . ?
C13 C14 H14C 109.5 . . ?
H14A C14 H14C 109.5 . . ?
H14B C14 H14C 109.5 . . ?
N9 C15 C16 112.1(4) . . ?
N9 C15 H15A 109.2 . . ?
C16 C15 H15A 109.2 . . ?
N9 C15 H15B 109.2 . . ?
C16 C15 H15B 109.2 . . ?
H15A C15 H15B 107.9 . . ?
C15 C16 H16A 109.5 . . ?
C15 C16 H16B 109.5 . . ?
H16A C16 H16B 109.5 . . ?
C15 C16 H16C 109.5 . . ?
H16A C16 H16C 109.5 . . ?
H16B C16 H16C 109.5 . . ?
N10 C17 H17A 109.5 . . ?
N10 C17 H17B 109.5 . . ?
H17A C17 H17B 109.5 . . ?
N10 C17 H17C 109.5 . . ?
H17A C17 H17C 109.5 . . ?
H17B C17 H17C 109.5 . . ?
N10 C18 H18A 109.5 . . ?
N10 C18 H18B 109.5 . . ?
H18A C18 H18B 109.5 . . ?
N10 C18 H18C 109.5 . . ?
H18A C18 H18C 109.5 . . ?
H18B C18 H18C 109.5 . . ?
N11 C19 H19A 109.5 . . ?
N11 C19 H19B 109.5 . . ?
H19A C19 H19B 109.5 . . ?
N11 C19 H19C 109.5 . . ?
H19A C19 H19C 109.5 . . ?
H19B C19 H19C 109.5 . . ?
N11 C20 H20A 109.5 . . ?
N11 C20 H20B 109.5 . . ?
H20A C20 H20B 109.5 . . ?
N11 C20 H20C 109.5 . . ?
H20A C20 H20C 109.5 . . ?
H20B C20 H20C 109.5 . . ?
N12 C21 H21A 109.5 . . ?
N12 C21 H21B 109.5 . . ?
H21A C21 H21B 109.5 . . ?
N12 C21 H21C 109.5 . . ?
H21A C21 H21C 109.5 . . ?
H21B C21 H21C 109.5 . . ?
N12 C22 H22A 109.5 . . ?
N12 C22 H22B 109.5 . . ?
H22A C22 H22B 109.5 . . ?
N12 C22 H22C 109.5 . . ?
H22A C22 H22C 109.5 . . ?
H22B C22 H22C 109.5 . . ?
Cl2 C23 Cl1 110.5(3) . . ?
Cl2 C23 H23A 109.5 . . ?
Cl1 C23 H23A 109.5 . . ?
Cl2 C23 H23B 109.5 . . ?
Cl1 C23 H23B 109.5 . . ?
H23A C23 H23B 108.1 . . ?
Cl4 C24 Cl3 113.4(4) . . ?
Cl4 C24 H24A 108.9 . . ?
Cl3 C24 H24A 108.9 . . ?
Cl4 C24 H24B 108.9 . . ?
Cl3 C24 H24B 108.9 . . ?
H24A C24 H24B 107.7 . . ?

loop_
_geom_bond_atom_site_label_1
_geom_bond_atom_site_label_2
_geom_bond_distance
_geom_bond_site_symmetry_2
_geom_bond_publ_flag
Rh1 C1 1.823(5) . ?
Rh1 P1 2.2511(12) . ?
Rh1 S1 2.3925(14) . ?
Rh1 S2 2.4581(11) . ?
S1 C2 1.723(4) . ?
S2 C7 1.723(5) . ?
S3 C12 1.693(4) . ?
P1 N12 1.669(4) . ?
P1 N10 1.683(4) . ?
P1 N11 1.688(4) . ?
N1 C2 1.330(6) . ?
N1 N2 1.390(5) . ?
N1 B1 1.561(5) . ?
N2 C3 1.301(6) . ?
N3 C2 1.366(5) . ?
N3 C3 1.372(6) . ?
N3 C5 1.468(6) . ?
N4 C7 1.337(5) . ?
N4 N5 1.391(5) . ?
N4 B1 1.557(6) . ?
N5 C8 1.309(6) . ?
N6 C7 1.360(6) . ?
N6 C8 1.377(6) . ?
N6 C10 1.468(5) . ?
N7 C12 1.356(5) . ?
N7 N8 1.390(5) . ?
N7 B1 1.530(6) . ?
N8 C13 1.305(5) . ?
N9 C12 1.370(5) . ?
N9 C13 1.373(5) . ?
N9 C15 1.472(5) . ?
N10 C17 1.450(7) . ?
N10 C18 1.464(7) . ?
N11 C19 1.447(6) . ?
N11 C20 1.461(6) . ?
N12 C22 1.450(7) . ?
N12 C21 1.482(6) . ?
O1 C1 1.122(7) . ?
B1 H1 1.0000 . ?
C3 C4 1.493(5) . ?
C4 H4A 0.9800 . ?
C4 H4B 0.9800 . ?
C4 H4C 0.9800 . ?
C5 C6 1.519(7) . ?
C5 H5A 0.9900 . ?
C5 H5B 0.9900 . ?
C6 H6A 0.9800 . ?
C6 H6B 0.9800 . ?
C6 H6C 0.9800 . ?
C8 C9 1.492(6) . ?
C9 H9A 0.9800 . ?
C9 H9B 0.9800 . ?
C9 H9C 0.9800 . ?
C10 C11 1.522(6) . ?
C10 H10A 0.9900 . ?
C10 H10B 0.9900 . ?
C11 H11A 0.9800 . ?
C11 H11B 0.9800 . ?
C11 H11C 0.9800 . ?
C13 C14 1.484(6) . ?
C14 H14A 0.9800 . ?
C14 H14B 0.9800 . ?
C14 H14C 0.9800 . ?
C15 C16 1.516(6) . ?
C15 H15A 0.9900 . ?
C15 H15B 0.9900 . ?
C16 H16A 0.9800 . ?
C16 H16B 0.9800 . ?
C16 H16C 0.9800 . ?
C17 H17A 0.9800 . ?
C17 H17B 0.9800 . ?
C17 H17C 0.9800 . ?
C18 H18A 0.9800 . ?
C18 H18B 0.9800 . ?
C18 H18C 0.9800 . ?
C19 H19A 0.9800 . ?
C19 H19B 0.9800 . ?
C19 H19C 0.9800 . ?
C20 H20A 0.9800 . ?
C20 H20B 0.9800 . ?
C20 H20C 0.9800 . ?
C21 H21A 0.9800 . ?
C21 H21B 0.9800 . ?
C21 H21C 0.9800 . ?
C22 H22A 0.9800 . ?
C22 H22B 0.9800 . ?
C22 H22C 0.9800 . ?
C23 Cl2 1.769(5) . ?
C23 Cl1 1.778(5) . ?
C23 H23A 0.9900 . ?
C23 H23B 0.9900 . ?
C24 Cl4 1.741(7) . ?
C24 Cl3 1.779(7) . ?
C24 H24A 0.9900 . ?
C24 H24B 0.9900 . ?

loop_
_geom_torsion_atom_site_label_1
_geom_torsion_atom_site_label_2
_geom_torsion_atom_site_label_3
_geom_torsion_atom_site_label_4
_geom_torsion
_geom_torsion_site_symmetry_1
_geom_torsion_site_symmetry_2
_geom_torsion_site_symmetry_3
_geom_torsion_site_symmetry_4
_geom_torsion_publ_flag
P1 Rh1 S1 C2 -166.52(14) . . . . ?
S2 Rh1 S1 C2 26.52(14) . . . . ?
C1 Rh1 S2 C7 88.1(2) . . . . ?
P1 Rh1 S2 C7 155.3(2) . . . . ?
S1 Rh1 S2 C7 -95.55(17) . . . . ?
C1 Rh1 P1 N12 -72.3(2) . . . . ?
S1 Rh1 P1 N12 110.52(18) . . . . ?
S2 Rh1 P1 N12 -139.7(2) . . . . ?
C1 Rh1 P1 N10 50.2(2) . . . . ?
S1 Rh1 P1 N10 -127.00(18) . . . . ?
S2 Rh1 P1 N10 -17.2(3) . . . . ?
C1 Rh1 P1 N11 169.1(2) . . . . ?
S1 Rh1 P1 N11 -8.13(16) . . . . ?
S2 Rh1 P1 N11 101.6(2) . . . . ?
C2 N1 N2 C3 -0.8(4) . . . . ?
B1 N1 N2 C3 -168.0(4) . . . . ?
C7 N4 N5 C8 -0.5(4) . . . . ?
B1 N4 N5 C8 177.5(4) . . . . ?
C12 N7 N8 C13 0.5(4) . . . . ?
B1 N7 N8 C13 177.5(4) . . . . ?
N12 P1 N10 C17 153.2(5) . . . . ?
N11 P1 N10 C17 -101.7(5) . . . . ?
Rh1 P1 N10 C17 29.0(5) . . . . ?
N12 P1 N10 C18 -47.6(5) . . . . ?
N11 P1 N10 C18 57.5(5) . . . . ?
Rh1 P1 N10 C18 -171.8(5) . . . . ?
N12 P1 N11 C19 158.5(4) . . . . ?
N10 P1 N11 C19 45.0(4) . . . . ?
Rh1 P1 N11 C19 -76.3(4) . . . . ?
N12 P1 N11 C20 -52.3(4) . . . . ?
N10 P1 N11 C20 -165.8(3) . . . . ?
Rh1 P1 N11 C20 72.9(4) . . . . ?
N10 P1 N12 C22 -95.8(4) . . . . ?
N11 P1 N12 C22 156.7(4) . . . . ?
Rh1 P1 N12 C22 25.4(5) . . . . ?
N10 P1 N12 C21 69.8(5) . . . . ?
N11 P1 N12 C21 -37.7(5) . . . . ?
Rh1 P1 N12 C21 -169.0(4) . . . . ?
C12 N7 B1 N4 97.3(5) . . . . ?
N8 N7 B1 N4 -79.3(4) . . . . ?
C12 N7 B1 N1 -145.7(4) . . . . ?
N8 N7 B1 N1 37.7(5) . . . . ?
C7 N4 B1 N7 -178.9(3) . . . . ?
N5 N4 B1 N7 3.4(5) . . . . ?
C7 N4 B1 N1 59.9(5) . . . . ?
N5 N4 B1 N1 -117.8(4) . . . . ?
C2 N1 B1 N7 130.9(4) . . . . ?
N2 N1 B1 N7 -64.4(5) . . . . ?
C2 N1 B1 N4 -109.5(4) . . . . ?
N2 N1 B1 N4 55.1(4) . . . . ?
N2 N1 C2 N3 1.6(4) . . . . ?
B1 N1 C2 N3 167.4(4) . . . . ?
N2 N1 C2 S1 -179.2(3) . . . . ?
B1 N1 C2 S1 -13.4(6) . . . . ?
C3 N3 C2 N1 -1.7(4) . . . . ?
C5 N3 C2 N1 -174.1(4) . . . . ?
C3 N3 C2 S1 179.0(3) . . . . ?
C5 N3 C2 S1 6.6(6) . . . . ?
Rh1 S1 C2 N1 52.8(4) . . . . ?
Rh1 S1 C2 N3 -128.1(3) . . . . ?
N1 N2 C3 N3 -0.3(4) . . . . ?
N1 N2 C3 C4 179.0(4) . . . . ?
C2 N3 C3 N2 1.3(5) . . . . ?
C5 N3 C3 N2 173.6(4) . . . . ?
C2 N3 C3 C4 -178.0(4) . . . . ?
C5 N3 C3 C4 -5.7(7) . . . . ?
C2 N3 C5 C6 86.2(5) . . . . ?
C3 N3 C5 C6 -84.6(5) . . . . ?
N5 N4 C7 N6 -0.5(4) . . . . ?
B1 N4 C7 N6 -178.4(3) . . . . ?
N5 N4 C7 S2 178.1(3) . . . . ?
B1 N4 C7 S2 0.2(6) . . . . ?
C8 N6 C7 N4 1.2(4) . . . . ?
C10 N6 C7 N4 -179.3(4) . . . . ?
C8 N6 C7 S2 -177.5(3) . . . . ?
C10 N6 C7 S2 2.1(6) . . . . ?
Rh1 S2 C7 N4 40.6(4) . . . . ?
Rh1 S2 C7 N6 -141.1(3) . . . . ?
N4 N5 C8 N6 1.3(4) . . . . ?
N4 N5 C8 C9 -176.9(4) . . . . ?
C7 N6 C8 N5 -1.6(5) . . . . ?
C10 N6 C8 N5 178.9(4) . . . . ?
C7 N6 C8 C9 176.6(4) . . . . ?
C10 N6 C8 C9 -3.0(7) . . . . ?
C7 N6 C10 C11 -87.5(5) . . . . ?
C8 N6 C10 C11 91.9(5) . . . . ?
N8 N7 C12 N9 -1.4(4) . . . . ?
B1 N7 C12 N9 -178.3(4) . . . . ?
N8 N7 C12 S3 177.5(3) . . . . ?
B1 N7 C12 S3 0.6(6) . . . . ?
C13 N9 C12 N7 1.7(4) . . . . ?
C15 N9 C12 N7 180.0(4) . . . . ?
C13 N9 C12 S3 -177.2(3) . . . . ?
C15 N9 C12 S3 1.1(6) . . . . ?
N7 N8 C13 N9 0.7(5) . . . . ?
N7 N8 C13 C14 -179.9(4) . . . . ?
C12 N9 C13 N8 -1.5(5) . . . . ?
C15 N9 C13 N8 -179.8(4) . . . . ?
C12 N9 C13 C14 179.0(4) . . . . ?
C15 N9 C13 C14 0.8(7) . . . . ?
C12 N9 C15 C16 -90.6(5) . . . . ?
C13 N9 C15 C16 87.4(5) . . . . ?
